data_2310907
loop_
_publ_author_name
'Giessen, B.C.'
'Grant, N.J.'

_publ_section_title
;
 New intermediate phases in transition metal systems. II.
;
_journal_name_full 'Acta Crystallographica (1,1948-23,1967)'
_journal_page_first 1080
_journal_page_last 1081
_journal_volume 18
_journal_year 1965
_chemical_formula_sum 'Pd3 Ta'
_space_group_IT_number 194
_symmetry_space_group_name_Hall '-P 6c 2c'
_symmetry_space_group_name_H-M 'P 63/m m c'
_cell_angle_alpha 90
_cell_angle_beta 90
_cell_angle_gamma 120
_cell_formula_units_Z 10
_cell_length_a 5.52
_cell_length_b 5.52
_cell_length_c 22.43
_cell_volume 591.886
_citation_journal_id_ASTM ACCRA9
_cod_data_source_file Giessen_ACCRA9_1965_1426.cif
_cod_data_source_block Pd3Ta1
_cod_original_formula_sum 'Pd3 Ta1'
_cod_database_code 2310907

loop_
_symmetry_equiv_pos_as_xyz
x,y,z
x-y,x,z+1/2
-y,x-y,z
-x,-y,z+1/2
-x+y,-x,z
y,-x+y,z+1/2
-y,-x,-z+1/2
x-y,-y,-z
x,x-y,-z+1/2
y,x,-z
-x+y,y,-z+1/2
-x,-x+y,-z
-x,-y,-z
-x+y,-x,-z-1/2
y,-x+y,-z
x,y,-z-1/2
x-y,x,-z
-y,x-y,-z-1/2
y,x,z-1/2
-x+y,y,z
-x,-x+y,z-1/2
-y,-x,z
x-y,-y,z-1/2
x,x-y,z

loop_
_atom_site_label
_atom_site_type_symbol
_atom_site_fract_x
_atom_site_fract_y
_atom_site_fract_z
_atom_site_occupancy
_atom_site_U_iso_or_equiv
Ta1 Ta 0 0 0.25 1 0.0
Ta3 Ta 0.3333 0.6667 0.95 1 0.0
Pd2 Pd 0.83333 0.6667 0.15 1 0.0
Pd3 Pd 0.16666 0.3333 0.05 1 0.0
Ta2 Ta 0.3333 0.6667 0.15 1 0.0
Pd1 Pd 0.5 0 0.25 1 0.0
